data_4070331
loop_
_publ_author_name
'Ni, Chengbao'
'Power, Philip P.'

_publ_section_title
;
 Methyl-Bridged Transition Metal Complexes (M = Cr&#x2212;Fe) Supported by
 Bulky Terphenyl Ligands
;
_journal_issue 22
_journal_name_full Organometallics
_journal_page_first 6541
_journal_paper_doi 10.1021/om900724p
_journal_volume 28
_journal_year 2009
_chemical_formula_moiety 'C84 H108 Fe2'
_chemical_formula_sum 'C84 H108 Fe2'
_chemical_formula_weight 1229.40
_chemical_name_systematic
; 
 ? 
;
_space_group_IT_number 142
_symmetry_cell_setting tetragonal
_symmetry_space_group_name_Hall '-I 4bd 2c'
_symmetry_space_group_name_H-M 'I 41/a c d :2'
_atom_sites_solution_hydrogens geom
_atom_sites_solution_primary direct
_atom_sites_solution_secondary difmap
_audit_creation_method SHELXL-97
_cell_angle_alpha 90.00
_cell_angle_beta 90.00
_cell_angle_gamma 90.00
_cell_formula_units_Z 8
_cell_length_a 17.598(8)
_cell_length_b 17.598(8)
_cell_length_c 46.42(2)
_cell_measurement_reflns_used 4012
_cell_measurement_temperature 90(2)
_cell_measurement_theta_max 27.53
_cell_measurement_theta_min 2.70
_cell_volume 14376(11)
_computing_cell_refinement 'Bruker SAINT'
_computing_data_collection 'Bruker APEX2'
_computing_data_reduction 'Bruker SAINT'
_computing_molecular_graphics 'Bruker SHELXTL'
_computing_publication_material 'Bruker SHELXTL'
_computing_structure_refinement 'SHELXL-97 (Sheldrick, 2008)'
_computing_structure_solution 'SHELXS-97 (Sheldrick, 2008)'
_diffrn_ambient_temperature 90(2)
_diffrn_measured_fraction_theta_full 0.997
_diffrn_measured_fraction_theta_max 0.997
_diffrn_measurement_device_type 'Bruker APEX-II CCD'
_diffrn_measurement_method '\f and \w scans'
_diffrn_radiation_monochromator graphite
_diffrn_radiation_source 'fine-focus sealed tube'
_diffrn_radiation_type MoK\a
_diffrn_radiation_wavelength 0.71073
_diffrn_reflns_av_R_equivalents 0.0648
_diffrn_reflns_av_sigmaI/netI 0.0208
_diffrn_reflns_limit_h_max 22
_diffrn_reflns_limit_h_min -22
_diffrn_reflns_limit_k_max 22
_diffrn_reflns_limit_k_min -22
_diffrn_reflns_limit_l_max 60
_diffrn_reflns_limit_l_min -60
_diffrn_reflns_number 85136
_diffrn_reflns_theta_full 27.50
_diffrn_reflns_theta_max 27.50
_diffrn_reflns_theta_min 2.62
_exptl_absorpt_coefficient_mu 0.446
_exptl_absorpt_correction_T_max 0.9695
_exptl_absorpt_correction_T_min 0.9337
_exptl_absorpt_correction_type multi-scan
_exptl_absorpt_process_details 'SADABS 2008/3 (Sheldrick, 2008)'
_exptl_crystal_colour Orange
_exptl_crystal_density_diffrn 1.136
_exptl_crystal_density_method 'not measured'
_exptl_crystal_description Plate
_exptl_crystal_F_000 5312
_exptl_crystal_size_max 0.16
_exptl_crystal_size_mid 0.13
_exptl_crystal_size_min 0.07
_refine_diff_density_max 0.415
_refine_diff_density_min -0.476
_refine_diff_density_rms 0.048
_refine_ls_extinction_method none
_refine_ls_goodness_of_fit_ref 1.035
_refine_ls_hydrogen_treatment constr
_refine_ls_matrix_type full
_refine_ls_number_parameters 214
_refine_ls_number_reflns 4135
_refine_ls_number_restraints 0
_refine_ls_restrained_S_all 1.035
_refine_ls_R_factor_all 0.0616
_refine_ls_R_factor_gt 0.0341
_refine_ls_shift/su_max 0.000
_refine_ls_shift/su_mean 0.000
_refine_ls_structure_factor_coef Fsqd
_refine_ls_weighting_details 'calc w=1/[\s^2^(Fo^2^)+(0.0353P)^2^+23.6080P] where P=(Fo^2^+2Fc^2^)/3'
_refine_ls_weighting_scheme calc
_refine_ls_wR_factor_gt 0.0796
_refine_ls_wR_factor_ref 0.0960
_reflns_number_gt 2890
_reflns_number_total 4135
_reflns_threshold_expression >2sigma(I)
_cod_data_source_file om900724p_si_001.cif
_cod_data_source_block i41acd
_cod_depositor_comments
;
The following automatic conversions were performed:

'_symmetry_cell_setting' value 'Tetragonal' changed to 'tetragonal'
according to /home/saulius/struct/CIF-dictionaries/cif_core.dic
dictionary named 'cif_core.dic' version 2.4.2 from 2011-04-26.

Automatic conversion script
Id: cif_fix_values 1715 2011-07-08 13:25:40Z adriana 
;
_cod_original_cell_volume 14377(11)
_cod_original_sg_symbol_H-M I4(1)/acd
_cod_database_code 4070331

loop_
_symmetry_equiv_pos_as_xyz
'x, y, z'
'-x+1/2, -y, z+1/2'
'-y+1/4, x+3/4, z+1/4'
'y+1/4, -x+1/4, z+3/4'
'-x+1/2, y, -z'
'x, -y, -z+1/2'
'y+1/4, x+3/4, -z+3/4'
'-y+1/4, -x+1/4, -z+1/4'
'x+1/2, y+1/2, z+1/2'
'-x+1, -y+1/2, z+1'
'-y+3/4, x+5/4, z+3/4'
'y+3/4, -x+3/4, z+5/4'
'-x+1, y+1/2, -z+1/2'
'x+1/2, -y+1/2, -z+1'
'y+3/4, x+5/4, -z+5/4'
'-y+3/4, -x+3/4, -z+3/4'
'-x, -y, -z'
'x-1/2, y, -z-1/2'
'y-1/4, -x-3/4, -z-1/4'
'-y-1/4, x-1/4, -z-3/4'
'x-1/2, -y, z'
'-x, y, z-1/2'
'-y-1/4, -x-3/4, z-3/4'
'y-1/4, x-1/4, z-1/4'
'-x+1/2, -y+1/2, -z+1/2'
'x, y+1/2, -z'
'y+1/4, -x-1/4, -z+1/4'
'-y+1/4, x+1/4, -z-1/4'
'x, -y+1/2, z+1/2'
'-x+1/2, y+1/2, z'
'-y+1/4, -x-1/4, z-1/4'
'y+1/4, x+1/4, z+1/4'

loop_
_atom_site_label
_atom_site_type_symbol
_atom_site_fract_x
_atom_site_fract_y
_atom_site_fract_z
_atom_site_U_iso_or_equiv
_atom_site_adp_type
_atom_site_occupancy
_atom_site_symmetry_multiplicity
_atom_site_calc_flag
_atom_site_refinement_flags
_atom_site_disorder_assembly
_atom_site_disorder_group
Fe1 Fe 0.0000 0.2500 0.095696(7) 0.01802(9) Uani 1 2 d S . .
C1 C 0.0000 0.2500 0.05113(5) 0.0183(4) Uani 1 2 d S . .
C2 C 0.01362(9) 0.18322(10) 0.03486(4) 0.0204(4) Uani 1 1 d . . .
C3 C 0.01481(10) 0.18391(10) 0.00449(4) 0.0259(4) Uani 1 1 d . . .
H3A H 0.0259 0.1385 -0.0057 0.031 Uiso 1 1 calc R . .
C4 C 0.0000 0.2500 -0.01056(5) 0.0291(5) Uani 1 2 d S . .
H4 H 0.0000 0.2500 -0.0310 0.035 Uiso 1 2 calc SR . .
C5 C 0.02493(10) 0.10698(9) 0.04882(3) 0.0189(3) Uani 1 1 d . . .
C6 C -0.03370(10) 0.05246(10) 0.04672(4) 0.0210(4) Uani 1 1 d . B .
C7 C -0.02119(10) -0.02002(10) 0.05812(4) 0.0214(4) Uani 1 1 d . . .
H7A H -0.0608 -0.0566 0.0570 0.026 Uiso 1 1 calc R . .
C8 C 0.04700(10) -0.04059(10) 0.07097(4) 0.0205(4) Uani 1 1 d . . .
C9 C 0.10447(10) 0.01438(9) 0.07279(4) 0.0197(3) Uani 1 1 d . . .
H9A H 0.1514 0.0013 0.0816 0.024 Uiso 1 1 calc R . .
C10 C 0.09466(10) 0.08777(9) 0.06204(3) 0.0185(3) Uani 1 1 d . . .
C11 C -0.10928(11) 0.06997(11) 0.03181(4) 0.0317(4) Uani 1 1 d . . .
H11 H -0.1038 0.1219 0.0233 0.038 Uiso 1 1 calc R A 1
C12 C -0.17443(14) 0.0742(2) 0.05210(6) 0.0438(10) Uani 0.835(6) 1 d P B 1
H12A H -0.1659 0.1155 0.0659 0.066 Uiso 0.835(6) 1 calc PR B 1
H12B H -0.1791 0.0260 0.0625 0.066 Uiso 0.835(6) 1 calc PR B 1
H12C H -0.2213 0.0840 0.0413 0.066 Uiso 0.835(6) 1 calc PR B 1
C12A C -0.1574(6) 0.1333(7) 0.0428(3) 0.027(4) Uani 0.165(6) 1 d P B 2
H12D H -0.2108 0.1233 0.0381 0.040 Uiso 0.165(6) 1 calc PR B 2
H12E H -0.1415 0.1811 0.0338 0.040 Uiso 0.165(6) 1 calc PR B 2
H12F H -0.1515 0.1372 0.0638 0.040 Uiso 0.165(6) 1 calc PR B 2
C13 C -0.12559(11) 0.01719(12) 0.00701(4) 0.0338(5) Uani 1 1 d . B .
H13A H -0.1325 -0.0346 0.0143 0.051 Uiso 1 1 calc R . .
H13B H -0.0829 0.0182 -0.0065 0.051 Uiso 1 1 calc R . .
H13C H -0.1720 0.0337 -0.0029 0.051 Uiso 1 1 calc R . .
C14 C 0.05901(10) -0.12054(10) 0.08264(4) 0.0231(4) Uani 1 1 d . . .
H14A H 0.0113 -0.1500 0.0791 0.028 Uiso 1 1 calc R . .
C15 C 0.07319(11) -0.11955(11) 0.11514(4) 0.0280(4) Uani 1 1 d . . .
H15A H 0.0319 -0.0921 0.1247 0.042 Uiso 1 1 calc R . .
H15B H 0.1216 -0.0941 0.1191 0.042 Uiso 1 1 calc R . .
H15C H 0.0751 -0.1718 0.1224 0.042 Uiso 1 1 calc R . .
C16 C 0.12411(11) -0.16186(11) 0.06700(4) 0.0304(4) Uani 1 1 d . . .
H16A H 0.1267 -0.2146 0.0736 0.046 Uiso 1 1 calc R . .
H16B H 0.1723 -0.1363 0.0712 0.046 Uiso 1 1 calc R . .
H16C H 0.1148 -0.1610 0.0462 0.046 Uiso 1 1 calc R . .
C17 C 0.16035(10) 0.14480(10) 0.06264(4) 0.0211(4) Uani 1 1 d . . .
H17A H 0.1378 0.1964 0.0657 0.025 Uiso 1 1 calc R . .
C18 C 0.20250(12) 0.14640(12) 0.03364(4) 0.0328(5) Uani 1 1 d . . .
H18A H 0.2434 0.1842 0.0344 0.049 Uiso 1 1 calc R . .
H18B H 0.1668 0.1599 0.0183 0.049 Uiso 1 1 calc R . .
H18C H 0.2242 0.0961 0.0297 0.049 Uiso 1 1 calc R . .
C19 C 0.21746(10) 0.13145(11) 0.08686(4) 0.0275(4) Uani 1 1 d . . .
H19A H 0.2526 0.1745 0.0879 0.041 Uiso 1 1 calc R . .
H19B H 0.2461 0.0847 0.0830 0.041 Uiso 1 1 calc R . .
H19C H 0.1904 0.1265 0.1052 0.041 Uiso 1 1 calc R . .
C20 C -0.06533(9) 0.18467(9) 0.1250 0.0210(5) Uani 1 2 d S . .
C21 C -0.14330(10) 0.20278(10) 0.12792(4) 0.0238(4) Uani 1 1 d . . .
H21A H -0.1579 0.2545 0.1300 0.029 Uiso 1 1 calc R . .
C22 C -0.19890(11) 0.14715(12) 0.12785(4) 0.0342(5) Uani 1 1 d . . .
H22A H -0.2509 0.1609 0.1297 0.041 Uiso 1 1 calc R . .
C23 C -0.17864(11) 0.07136(11) 0.1250 0.0422(8) Uani 1 2 d S . .
H23 H -0.2168 0.0332 0.1250 0.051 Uiso 1 2 calc SR . .

loop_
_atom_site_aniso_label
_atom_site_aniso_U_11
_atom_site_aniso_U_22
_atom_site_aniso_U_33
_atom_site_aniso_U_23
_atom_site_aniso_U_13
_atom_site_aniso_U_12
Fe1 0.02115(18) 0.01835(18) 0.01456(15) 0.000 0.000 -0.00158(14)
C1 0.0197(12) 0.0186(11) 0.0168(10) 0.000 0.000 0.0014(10)
C2 0.0199(9) 0.0211(9) 0.0203(8) -0.0006(7) -0.0006(7) 0.0021(7)
C3 0.0330(11) 0.0237(9) 0.0209(9) -0.0050(7) 0.0003(7) 0.0049(7)
C4 0.0384(15) 0.0334(15) 0.0154(10) 0.000 0.000 0.0064(12)
C5 0.0228(8) 0.0178(8) 0.0161(7) -0.0029(6) 0.0010(6) 0.0029(6)
C6 0.0197(8) 0.0206(9) 0.0228(8) -0.0055(7) -0.0006(7) 0.0032(7)
C7 0.0179(8) 0.0191(8) 0.0272(9) -0.0049(7) 0.0020(7) -0.0018(6)
C8 0.0227(9) 0.0178(8) 0.0212(8) -0.0013(7) 0.0032(7) -0.0001(7)
C9 0.0187(8) 0.0201(9) 0.0204(8) -0.0004(7) -0.0014(7) 0.0012(7)
C10 0.0195(8) 0.0181(8) 0.0180(8) -0.0024(6) 0.0020(6) -0.0006(6)
C11 0.0237(9) 0.0287(10) 0.0427(12) -0.0113(9) -0.0103(8) 0.0076(8)
C12 0.0237(13) 0.074(2) 0.0339(14) -0.0121(14) -0.0031(11) 0.0123(13)
C12A 0.011(5) 0.034(8) 0.036(7) -0.010(5) 0.002(4) 0.005(4)
C13 0.0272(10) 0.0447(12) 0.0296(10) -0.0064(9) -0.0074(8) 0.0046(9)
C14 0.0242(9) 0.0174(8) 0.0278(9) 0.0007(7) 0.0008(7) -0.0015(7)
C15 0.0299(10) 0.0235(9) 0.0306(10) 0.0030(8) 0.0017(8) 0.0011(8)
C16 0.0351(11) 0.0209(9) 0.0354(11) -0.0015(8) 0.0036(9) 0.0039(8)
C17 0.0207(9) 0.0191(8) 0.0236(9) -0.0013(7) 0.0008(7) -0.0021(7)
C18 0.0301(10) 0.0395(11) 0.0289(10) -0.0011(8) 0.0050(8) -0.0117(9)
C19 0.0244(9) 0.0268(9) 0.0314(10) 0.0007(8) -0.0040(8) -0.0048(7)
C20 0.0216(7) 0.0216(7) 0.0197(11) 0.0011(7) -0.0011(7) -0.0034(9)
C21 0.0252(9) 0.0266(9) 0.0196(8) -0.0024(7) -0.0003(7) 0.0001(7)
C22 0.0220(9) 0.0433(12) 0.0374(11) -0.0142(9) 0.0067(8) -0.0063(8)
C23 0.0382(11) 0.0382(11) 0.0503(18) -0.0188(12) 0.0188(12) -0.0201(13)

loop_
_atom_type_symbol
_atom_type_description
_atom_type_scat_dispersion_real
_atom_type_scat_dispersion_imag
_atom_type_scat_source
C C 0.0033 0.0016 'International Tables Vol C Tables 4.2.6.8 and 6.1.1.4'
H H 0.0000 0.0000 'International Tables Vol C Tables 4.2.6.8 and 6.1.1.4'
Fe Fe 0.3463 0.8444 'International Tables Vol C Tables 4.2.6.8 and 6.1.1.4'

loop_
_geom_angle_atom_site_label_1
_geom_angle_atom_site_label_2
_geom_angle_atom_site_label_3
_geom_angle
_geom_angle_site_symmetry_1
_geom_angle_site_symmetry_3
C1 Fe1 C20 129.92(4) . 10_454
C1 Fe1 C20 129.92(4) . .
C20 Fe1 C20 100.17(9) 10_454 .
C1 Fe1 Fe1 180.0 . 15_444
C20 Fe1 Fe1 50.08(4) 10_454 15_444
C20 Fe1 Fe1 50.08(4) . 15_444
C2 C1 C2 115.6(2) . 10_454
C2 C1 Fe1 122.20(10) . .
C2 C1 Fe1 122.20(10) 10_454 .
C3 C2 C1 121.88(16) . .
C3 C2 C5 115.89(15) . .
C1 C2 C5 122.20(15) . .
C4 C3 C2 120.66(17) . .
C4 C3 H3A 119.7 . .
C2 C3 H3A 119.7 . .
C3 C4 C3 119.3(2) 10_454 .
C3 C4 H4 120.4 10_454 .
C3 C4 H4 120.4 . .
C6 C5 C10 120.12(15) . .
C6 C5 C2 118.69(15) . .
C10 C5 C2 121.04(15) . .
C7 C6 C5 118.59(16) . .
C7 C6 C11 119.44(16) . .
C5 C6 C11 121.95(16) . .
C8 C7 C6 122.45(16) . .
C8 C7 H7A 118.8 . .
C6 C7 H7A 118.8 . .
C7 C8 C9 118.00(16) . .
C7 C8 C14 120.92(15) . .
C9 C8 C14 121.08(15) . .
C10 C9 C8 121.87(16) . .
C10 C9 H9A 119.1 . .
C8 C9 H9A 119.1 . .
C9 C10 C5 118.96(15) . .
C9 C10 C17 120.45(15) . .
C5 C10 C17 120.45(15) . .
C12 C11 C12A 46.1(5) . .
C12 C11 C13 111.64(19) . .
C12A C11 C13 128.0(5) . .
C12 C11 C6 113.19(18) . .
C12A C11 C6 119.3(5) . .
C13 C11 C6 112.76(15) . .
C12 C11 H11 106.2 . .
C12A C11 H11 60.5 . .
C13 C11 H11 106.2 . .
C6 C11 H11 106.2 . .
C11 C12 H12A 109.5 . .
C11 C12 H12B 109.5 . .
C11 C12 H12C 109.5 . .
C11 C12A H12D 109.5 . .
C11 C12A H12E 109.5 . .
H12D C12A H12E 109.5 . .
C11 C12A H12F 109.5 . .
H12D C12A H12F 109.5 . .
H12E C12A H12F 109.5 . .
C11 C13 H13A 109.5 . .
C11 C13 H13B 109.5 . .
H13A C13 H13B 109.5 . .
C11 C13 H13C 109.5 . .
H13A C13 H13C 109.5 . .
H13B C13 H13C 109.5 . .
C8 C14 C15 111.28(14) . .
C8 C14 C16 111.86(15) . .
C15 C14 C16 110.44(15) . .
C8 C14 H14A 107.7 . .
C15 C14 H14A 107.7 . .
C16 C14 H14A 107.7 . .
C14 C15 H15A 109.5 . .
C14 C15 H15B 109.5 . .
H15A C15 H15B 109.5 . .
C14 C15 H15C 109.5 . .
H15A C15 H15C 109.5 . .
H15B C15 H15C 109.5 . .
C14 C16 H16A 109.5 . .
C14 C16 H16B 109.5 . .
H16A C16 H16B 109.5 . .
C14 C16 H16C 109.5 . .
H16A C16 H16C 109.5 . .
H16B C16 H16C 109.5 . .
C19 C17 C10 114.18(14) . .
C19 C17 C18 109.28(16) . .
C10 C17 C18 111.12(14) . .
C19 C17 H17A 107.3 . .
C10 C17 H17A 107.3 . .
C18 C17 H17A 107.3 . .
C17 C18 H18A 109.5 . .
C17 C18 H18B 109.5 . .
H18A C18 H18B 109.5 . .
C17 C18 H18C 109.5 . .
H18A C18 H18C 109.5 . .
H18B C18 H18C 109.5 . .
C17 C19 H19A 109.5 . .
C17 C19 H19B 109.5 . .
H19A C19 H19B 109.5 . .
C17 C19 H19C 109.5 . .
H19A C19 H19C 109.5 . .
H19B C19 H19C 109.5 . .
C21 C20 C21 116.5(2) 15_444 .
C21 C20 Fe1 117.71(8) 15_444 15_444
C21 C20 Fe1 110.02(8) . 15_444
C21 C20 Fe1 110.02(8) 15_444 .
C21 C20 Fe1 117.71(8) . .
Fe1 C20 Fe1 79.83(9) 15_444 .
C22 C21 C20 121.72(18) . .
C22 C21 H21A 119.1 . .
C20 C21 H21A 119.1 . .
C21 C22 C23 119.91(19) . .
C21 C22 H22A 120.0 . .
C23 C22 H22A 120.0 . .
C22 C23 C22 120.2(3) . 15_444
C22 C23 H23 119.9 . .
C22 C23 H23 119.9 15_444 .

loop_
_geom_bond_atom_site_label_1
_geom_bond_atom_site_label_2
_geom_bond_distance
_geom_bond_site_symmetry_2
Fe1 C1 2.069(2) .
Fe1 C20 2.1200(19) 10_454
Fe1 C20 2.1200(19) .
Fe1 Fe1 2.7207(14) 15_444
C1 C2 1.417(2) .
C1 C2 1.417(2) 10_454
C2 C3 1.410(2) .
C2 C5 1.503(2) .
C3 C4 1.382(2) .
C3 H3A 0.9500 .
C4 C3 1.382(2) 10_454
C4 H4 0.9500 .
C5 C6 1.412(2) .
C5 C10 1.413(2) .
C6 C7 1.398(3) .
C6 C11 1.531(3) .
C7 C8 1.388(2) .
C7 H7A 0.9500 .
C8 C9 1.402(2) .
C8 C14 1.522(2) .
C9 C10 1.395(2) .
C9 H9A 0.9500 .
C10 C17 1.531(2) .
C11 C12 1.486(3) .
C11 C12A 1.490(11) .
C11 C13 1.507(3) .
C11 H11 1.0000 .
C12 H12A 0.9800 .
C12 H12B 0.9800 .
C12 H12C 0.9800 .
C12A H12D 0.9800 .
C12A H12E 0.9800 .
C12A H12F 0.9800 .
C13 H13A 0.9800 .
C13 H13B 0.9800 .
C13 H13C 0.9800 .
C14 C15 1.530(3) .
C14 C16 1.539(3) .
C14 H14A 1.0000 .
C15 H15A 0.9800 .
C15 H15B 0.9800 .
C15 H15C 0.9800 .
C16 H16A 0.9800 .
C16 H16B 0.9800 .
C16 H16C 0.9800 .
C17 C19 1.526(2) .
C17 C18 1.537(2) .
C17 H17A 1.0000 .
C18 H18A 0.9800 .
C18 H18B 0.9800 .
C18 H18C 0.9800 .
C19 H19A 0.9800 .
C19 H19B 0.9800 .
C19 H19C 0.9800 .
C20 C21 1.415(2) 15_444
C20 C21 1.415(2) .
C20 Fe1 2.1200(19) 15_444
C21 C22 1.384(3) .
C21 H21A 0.9500 .
C22 C23 1.387(3) .
C22 H22A 0.9500 .
C23 C22 1.387(3) 15_444
C23 H23 0.9500 .
